data_7112881
loop_
_publ_author_name
'Braga, Dario'
'Grepioni, Fabrizia'
'Maini, Lucia'
'Prosperi, Susanna'
'Gobetto, Roberto'
'Chierotti, Michele R.'

_publ_section_title
;
 From unexpected reactions to a new family of ionic co-crystals: the case
 of barbituric acid with alkali bromides and caesium iodide.
;
_journal_issue 41
_journal_name_full 'Chemical communications (Cambridge, England)'
_journal_page_first 7715
_journal_page_last 7717
_journal_paper_doi 10.1039/c0cc02701d
_journal_volume 46
_journal_year 2010
_chemical_formula_sum 'C4 H4 Br Cs N2 O3'
_chemical_formula_weight 340.90
_chemical_name_systematic
;
?
;
_space_group_IT_number 14
_symmetry_cell_setting monoclinic
_symmetry_space_group_name_Hall '-P 2yn'
_symmetry_space_group_name_H-M 'P 1 21/n 1'
_atom_sites_solution_hydrogens geom
_atom_sites_solution_primary direct
_atom_sites_solution_secondary difmap
_audit_creation_method SHELXL-97
_cell_angle_alpha 90.00
_cell_angle_beta 91.345(6)
_cell_angle_gamma 90.00
_cell_formula_units_Z 4
_cell_length_a 9.0870(5)
_cell_length_b 9.1380(4)
_cell_length_c 10.4000(6)
_cell_measurement_reflns_used 1537
_cell_measurement_temperature 293(2)
_cell_measurement_theta_max 28.9274
_cell_measurement_theta_min 2.9309
_cell_volume 863.35(8)
_computing_cell_refinement
;
CrysAlisPro, Oxford Diffraction Ltd.,
Version 1.171.33.34d (release 27-02-2009 CrysAlis171 .NET)
(compiled Feb 27 2009,15:38:38)
;
_computing_data_collection
;
CrysAlisPro, Oxford Diffraction Ltd.,
Version 1.171.33.34d (release 27-02-2009 CrysAlis171 .NET)
(compiled Feb 27 2009,15:38:38)
;
_computing_data_reduction
;
CrysAlisPro, Oxford Diffraction Ltd.,
Version 1.171.33.34d (release 27-02-2009 CrysAlis171 .NET)
(compiled Feb 27 2009,15:38:38)
;
_computing_structure_refinement 'SHELXL-97 (Sheldrick, 2008)'
_computing_structure_solution 'SHELXS-97 (Sheldrick, 2008)'
_diffrn_ambient_temperature 293(2)
_diffrn_detector_area_resol_mean 16.1340
_diffrn_measured_fraction_theta_full 0.961
_diffrn_measured_fraction_theta_max 0.935
_diffrn_measurement_device_type 'Goniometer KM4/Xcalibur, detector: Sapphire3'
_diffrn_measurement_method '\w scans'
_diffrn_radiation_monochromator graphite
_diffrn_radiation_source 'Enhance (Mo) X-ray Source'
_diffrn_radiation_type MoK\a
_diffrn_radiation_wavelength 0.71073
_diffrn_reflns_av_R_equivalents 0.0197
_diffrn_reflns_av_sigmaI/netI 0.0360
_diffrn_reflns_limit_h_max 10
_diffrn_reflns_limit_h_min -12
_diffrn_reflns_limit_k_max 12
_diffrn_reflns_limit_k_min -5
_diffrn_reflns_limit_l_max 12
_diffrn_reflns_limit_l_min -13
_diffrn_reflns_number 2502
_diffrn_reflns_theta_full 25.00
_diffrn_reflns_theta_max 28.94
_diffrn_reflns_theta_min 2.94
_exptl_absorpt_coefficient_mu 8.879
_exptl_absorpt_correction_T_max 1.00000
_exptl_absorpt_correction_T_min 0.63685
_exptl_absorpt_correction_type multi-scan
_exptl_absorpt_process_details
;
CrysAlisPro, Oxford Diffraction Ltd.,
Version 1.171.33.34d (release 27-02-2009 CrysAlis171 .NET)
(compiled Feb 27 2009,15:38:38)
Empirical absorption correction using spherical harmonics,
implemented in SCALE3 ABSPACK scaling algorithm.
;
_exptl_crystal_colour colorless
_exptl_crystal_density_diffrn 2.623
_exptl_crystal_density_method 'not measured'
_exptl_crystal_description Prism
_exptl_crystal_F_000 624
_exptl_crystal_size_max 0.20
_exptl_crystal_size_mid 0.18
_exptl_crystal_size_min 0.16
_refine_diff_density_max 0.453
_refine_diff_density_min -0.671
_refine_diff_density_rms 0.111
_refine_ls_extinction_method none
_refine_ls_goodness_of_fit_ref 0.947
_refine_ls_hydrogen_treatment mixed
_refine_ls_matrix_type full
_refine_ls_number_parameters 108
_refine_ls_number_reflns 2259
_refine_ls_number_restraints 0
_refine_ls_restrained_S_all 0.947
_refine_ls_R_factor_all 0.0352
_refine_ls_R_factor_gt 0.0254
_refine_ls_shift/su_max 0.000
_refine_ls_shift/su_mean 0.000
_refine_ls_structure_factor_coef Fsqd
_refine_ls_weighting_details 'calc w=1/[\s^2^(Fo^2^)+(0.0253P)^2^+0.0000P] where P=(Fo^2^+2Fc^2^)/3'
_refine_ls_weighting_scheme calc
_refine_ls_wR_factor_gt 0.0508
_refine_ls_wR_factor_ref 0.0523
_reflns_number_gt 1330
_reflns_number_total 2259
_reflns_threshold_expression >2\s(I)
_cod_data_source_file c0cc02701d.txt
_cod_data_source_block acbarb_c
_cod_depositor_comments
;
The following automatic conversions were performed:

'_symmetry_cell_setting' value 'Monoclinic' changed to 'monoclinic'
according to
/usr/data/users/saulius/automatic-downloads/retrospective/RSC/lib/dictionaries/cif_core.dic
dictionary named 'cif_core.dic' version 2.4.2 from 2011-04-26.

Automatic conversion script
Id: cif_fix_values 2281 2013-09-26 08:29:07Z andrius 
;
_cod_original_sg_symbol_H-M P21/n
_cod_database_code 7112881

loop_
_symmetry_equiv_pos_as_xyz
'x, y, z'
'-x+1/2, y+1/2, -z+1/2'
'-x, -y, -z'
'x-1/2, -y-1/2, z-1/2'

loop_
_atom_site_label
_atom_site_type_symbol
_atom_site_fract_x
_atom_site_fract_y
_atom_site_fract_z
_atom_site_U_iso_or_equiv
_atom_site_adp_type
_atom_site_occupancy
_atom_site_symmetry_multiplicity
_atom_site_calc_flag
_atom_site_refinement_flags
Cs01 Cs 0.22545(3) 0.60940(3) -0.13011(3) 0.03148(10) Uani 1 1 d .
Br02 Br 0.49416(5) 0.31958(5) -0.13643(5) 0.03574(13) Uani 1 1 d .
O6 O 0.1229(3) 0.3860(3) 0.0761(3) 0.0417(8) Uani 1 1 d .
O2 O 0.1617(3) -0.1031(3) 0.0241(3) 0.0421(8) Uani 1 1 d .
N3 N 0.3566(4) 0.0158(4) 0.1114(4) 0.0309(9) Uani 1 1 d .
O4 O 0.5525(3) 0.1311(3) 0.2016(4) 0.0462(9) Uani 1 1 d .
C5 C 0.3346(5) 0.2727(5) 0.1694(5) 0.0330(11) Uani 1 1 d .
H5A H 0.3108 0.2883 0.2588 0.040 Uiso 1 1 calc R
H5B H 0.3941 0.3551 0.1429 0.040 Uiso 1 1 calc R
C6 C 0.1960(4) 0.2749(5) 0.0926(4) 0.0281(10) Uani 1 1 d .
C2 C 0.2187(4) 0.0114(5) 0.0570(4) 0.0279(10) Uani 1 1 d .
N1 N 0.1479(4) 0.1443(4) 0.0441(4) 0.0314(9) Uani 1 1 d .
C4 C 0.4264(5) 0.1381(5) 0.1617(4) 0.0299(10) Uani 1 1 d .
H100 H 0.062(4) 0.141(4) 0.016(4) 0.018(11) Uiso 1 1 d .
H300 H 0.397(5) -0.056(5) 0.110(5) 0.049(17) Uiso 1 1 d .

loop_
_atom_site_aniso_label
_atom_site_aniso_U_11
_atom_site_aniso_U_22
_atom_site_aniso_U_33
_atom_site_aniso_U_23
_atom_site_aniso_U_13
_atom_site_aniso_U_12
Cs01 0.02757(15) 0.02547(14) 0.04114(18) 0.00012(14) -0.00461(13) 0.00105(11)
Br02 0.0368(2) 0.0321(2) 0.0381(3) -0.0075(2) -0.0046(2) 0.0105(2)
O6 0.0343(17) 0.0310(17) 0.060(2) 0.0107(18) 0.0046(17) 0.0089(14)
O2 0.0323(16) 0.0347(17) 0.059(2) -0.0083(19) -0.0144(17) 0.0000(15)
N3 0.0208(18) 0.0248(19) 0.047(3) 0.000(2) -0.0063(19) 0.0032(17)
O4 0.0272(16) 0.043(2) 0.068(3) 0.0156(19) -0.0137(18) -0.0039(15)
C5 0.033(2) 0.030(2) 0.036(3) -0.001(2) 0.000(2) -0.001(2)
C6 0.026(2) 0.029(2) 0.029(2) 0.007(2) 0.005(2) 0.0063(19)
C2 0.026(2) 0.030(2) 0.027(2) 0.005(2) -0.001(2) 0.0038(19)
N1 0.0229(19) 0.033(2) 0.038(2) 0.0020(19) -0.0073(19) 0.0056(17)
C4 0.031(2) 0.028(2) 0.030(2) 0.008(2) 0.002(2) -0.0009(19)

loop_
_atom_type_symbol
_atom_type_description
_atom_type_scat_dispersion_real
_atom_type_scat_dispersion_imag
_atom_type_scat_source
C C 0.0033 0.0016 'International Tables Vol C Tables 4.2.6.8 and 6.1.1.4'
H H 0.0000 0.0000 'International Tables Vol C Tables 4.2.6.8 and 6.1.1.4'
N N 0.0061 0.0033 'International Tables Vol C Tables 4.2.6.8 and 6.1.1.4'
O O 0.0106 0.0060 'International Tables Vol C Tables 4.2.6.8 and 6.1.1.4'
Br Br -0.2901 2.4595 'International Tables Vol C Tables 4.2.6.8 and 6.1.1.4'
Cs Cs -0.3680 2.1192 'International Tables Vol C Tables 4.2.6.8 and 6.1.1.4'

loop_
_geom_angle_atom_site_label_1
_geom_angle_atom_site_label_2
_geom_angle_atom_site_label_3
_geom_angle
_geom_angle_site_symmetry_1
_geom_angle_site_symmetry_3
O6 Cs01 O2 97.74(9) . 1_565
O6 Cs01 O4 77.03(10) . 4_565
O2 Cs01 O4 139.50(7) 1_565 4_565
O6 Cs01 O4 147.33(10) . 3_665
O2 Cs01 O4 67.98(8) 1_565 3_665
O4 Cs01 O4 133.13(3) 4_565 3_665
O6 Cs01 O6 65.10(9) . 3_565
O2 Cs01 O6 72.95(8) 1_565 3_565
O4 Cs01 O6 68.47(8) 4_565 3_565
O4 Cs01 O6 130.88(8) 3_665 3_565
O6 Cs01 Br02 75.23(5) . .
O2 Cs01 Br02 139.25(6) 1_565 .
O4 Cs01 Br02 79.01(5) 4_565 .
O4 Cs01 Br02 96.24(6) 3_665 .
O6 Cs01 Br02 132.87(5) 3_565 .
O6 Cs01 Br02 129.34(6) . 2_554
O2 Cs01 Br02 78.18(6) 1_565 2_554
O4 Cs01 Br02 75.17(6) 4_565 2_554
O4 Cs01 Br02 78.12(6) 3_665 2_554
O6 Cs01 Br02 65.54(6) 3_565 2_554
Br02 Cs01 Br02 137.238(11) . 2_554
O6 Cs01 Br02 79.34(6) . 3_665
O2 Cs01 Br02 67.08(6) 1_565 3_665
O4 Cs01 Br02 146.49(6) 4_565 3_665
O4 Cs01 Br02 68.07(7) 3_665 3_665
O6 Cs01 Br02 121.16(7) 3_565 3_665
Br02 Cs01 Br02 72.182(13) . 3_665
Br02 Cs01 Br02 138.263(9) 2_554 3_665
O6 Cs01 C6 16.30(7) . .
O2 Cs01 C6 109.94(9) 1_565 .
O4 Cs01 C6 75.12(10) 4_565 .
O4 Cs01 C6 141.14(9) 3_665 .
O6 Cs01 C6 79.83(9) 3_565 .
Br02 Cs01 C6 58.93(6) . .
Br02 Cs01 C6 140.65(7) 2_554 .
Br02 Cs01 C6 75.52(7) 3_665 .
O6 Cs01 Cs01 77.66(6) . 2_544
O2 Cs01 Cs01 173.59(6) 1_565 2_544
O4 Cs01 Cs01 35.42(5) 4_565 2_544
O4 Cs01 Cs01 118.26(6) 3_665 2_544
O6 Cs01 Cs01 100.91(6) 3_565 2_544
Br02 Cs01 Cs01 44.258(9) . 2_544
Br02 Cs01 Cs01 101.177(12) 2_554 2_544
Br02 Cs01 Cs01 115.881(10) 3_665 2_544
C6 Cs01 Cs01 66.48(6) . 2_544
O6 Cs01 Cs01 158.43(6) . 2_554
O2 Cs01 Cs01 62.05(6) 1_565 2_554
O4 Cs01 Cs01 112.70(7) 4_565 2_554
O4 Cs01 Cs01 35.26(6) 3_665 2_554
O6 Cs01 Cs01 99.58(5) 3_565 2_554
Br02 Cs01 Cs01 124.608(12) . 2_554
Br02 Cs01 Cs01 43.523(8) 2_554 2_554
Br02 Cs01 Cs01 97.830(10) 3_665 2_554
C6 Cs01 Cs01 171.48(7) . 2_554
Cs01 Cs01 Cs01 121.789(12) 2_544 2_554
O6 Cs01 Cs01 33.18(5) . 3_565
O2 Cs01 Cs01 84.36(6) 1_565 3_565
O4 Cs01 Cs01 69.37(6) 4_565 3_565
O4 Cs01 Cs01 152.33(6) 3_665 3_565
O6 Cs01 Cs01 31.92(6) 3_565 3_565
Br02 Cs01 Cs01 105.179(12) . 3_565
Br02 Cs01 Cs01 96.879(11) 2_554 3_565
Br02 Cs01 Cs01 101.795(11) 3_665 3_565
C6 Cs01 Cs01 48.24(6) . 3_565
Cs01 Cs01 Cs01 89.405(7) 2_544 3_565
Cs01 Cs01 Cs01 129.985(9) 2_554 3_565
Cs01 Br02 Cs01 92.219(12) . 2_544
Cs01 Br02 Cs01 107.818(13) . 3_665
Cs01 Br02 Cs01 157.961(14) 2_544 3_665
C6 O6 Cs01 118.0(3) . .
C6 O6 Cs01 121.2(3) . 3_565
Cs01 O6 Cs01 114.90(9) . 3_565
C2 O2 Cs01 141.6(3) . 1_545
C2 N3 C4 126.2(4) . .
C4 O4 Cs01 132.2(3) . 4_666
C4 O4 Cs01 118.4(3) . 3_665
Cs01 O4 Cs01 109.31(9) 4_666 3_665
C6 C5 C4 117.0(4) . .
O6 C6 N1 120.4(4) . .
O6 C6 C5 122.7(4) . .
N1 C6 C5 116.8(4) . .
O6 C6 Cs01 45.7(2) . .
N1 C6 Cs01 119.9(3) . .
C5 C6 Cs01 105.4(3) . .
O2 C2 N3 121.6(4) . .
O2 C2 N1 122.5(4) . .
N3 C2 N1 115.9(4) . .
C6 N1 C2 126.1(4) . .
O4 C4 N3 120.6(4) . .
O4 C4 C5 123.5(4) . .
N3 C4 C5 115.8(4) . .

loop_
_geom_bond_atom_site_label_1
_geom_bond_atom_site_label_2
_geom_bond_distance
_geom_bond_site_symmetry_2
Cs01 O6 3.119(3) .
Cs01 O2 3.139(3) 1_565
Cs01 O4 3.199(3) 4_565
Cs01 O4 3.212(3) 3_665
Cs01 O6 3.228(3) 3_565
Cs01 Br02 3.6039(5) .
Cs01 Br02 3.6522(6) 2_554
Cs01 Br02 3.7770(6) 3_665
Cs01 C6 3.848(4) .
Cs01 Cs01 5.2293(3) 2_544
Cs01 Cs01 5.2293(3) 2_554
Cs01 Cs01 5.3507(6) 3_565
Br02 Cs01 3.6522(6) 2_544
Br02 Cs01 3.7770(6) 3_665
O6 C6 1.223(5) .
O6 Cs01 3.228(3) 3_565
O2 C2 1.213(5) .
O2 Cs01 3.139(3) 1_545
N3 C2 1.363(5) .
N3 C4 1.382(6) .
O4 C4 1.211(5) .
O4 Cs01 3.199(3) 4_666
O4 Cs01 3.212(3) 3_665
C5 C6 1.476(6) .
C5 C4 1.489(6) .
C6 N1 1.363(5) .
C2 N1 1.380(5) .
